data_2005724
loop_
_publ_author_name
'Bryan, J. C.'
'Gakh, A. A.'
'Sachleben, R. A.'

_publ_section_title
;
 9,10-Bis(1-pyridiniomethyl)anthracene Dichloride--Methanol--Water
 (1/2/1)
;
_journal_issue 12
_journal_name_full 'Acta Crystallographica Section C'
_journal_page_first 3091
_journal_page_last 3093
_journal_paper_doi 10.1107/S0108270196011432
_journal_volume 52
_journal_year 1996
_chemical_formula_moiety 'C26 H22 N2 2+, 2Cl 1-, 2C H4 O, H2 O'
_chemical_formula_sum 'C28 H32 Cl2 N2 O3'
_chemical_formula_weight 515.46
_chemical_name_systematic
;
9,10-bis(1-pyridylmethyl)anthracene dichloride dimethanol water solvate
;
_space_group_IT_number 2
_symmetry_cell_setting triclinic
_symmetry_space_group_name_Hall '-P 1'
_symmetry_space_group_name_H-M 'P -1'
_atom_type_scat_source
;
International Tables for Crystallography (1992, Vol. C,
Tables 4.2.6.8 and 6.1.1.4)
;
_cell_angle_alpha 65.22(2)
_cell_angle_beta 81.60(2)
_cell_angle_gamma 81.69(3)
_cell_formula_units_Z 4
_cell_length_a 10.659(5)
_cell_length_b 15.827(6)
_cell_length_c 17.315(3)
_cell_measurement_reflns_used 25
_cell_measurement_temperature 163(2)
_cell_measurement_theta_max 13.5
_cell_measurement_theta_min 10.3
_cell_volume 2612.3(17)
_diffrn_ambient_temperature 163(2)
_diffrn_measurement_device 'Enraf Nonius CAD-4'
_diffrn_measurement_method \w
_diffrn_radiation_monochromator graphite
_diffrn_radiation_source 'fine-focus sealed tube'
_diffrn_radiation_type 'Mo K\a'
_diffrn_radiation_wavelength 0.71073
_diffrn_reflns_av_R_equivalents 0.024
_diffrn_reflns_av_sigmaI/netI 0.0445
_diffrn_reflns_limit_h_max 12
_diffrn_reflns_limit_h_min -6
_diffrn_reflns_limit_k_max 18
_diffrn_reflns_limit_k_min -18
_diffrn_reflns_limit_l_max 20
_diffrn_reflns_limit_l_min -20
_diffrn_reflns_number 9865
_diffrn_reflns_reduction_process
;
;
_diffrn_reflns_theta_max 25
_diffrn_reflns_theta_min 2
_diffrn_standards_decay_% 5.7
_diffrn_standards_interval_time 120
_diffrn_standards_number 3
_exptl_absorpt_coefficient_mu 0.28
_exptl_absorpt_correction_T_max 0.943
_exptl_absorpt_correction_T_min 0.859
_exptl_absorpt_correction_type 'empirical via \y scans (Siemens, 1995)'
_exptl_crystal_colour yellow
_exptl_crystal_density_diffrn 1.31
_exptl_crystal_density_meas ?
_exptl_crystal_description block
_exptl_crystal_F_000 1088
_exptl_crystal_size_max 0.31
_exptl_crystal_size_mid 0.27
_exptl_crystal_size_min 0.21
_refine_diff_density_max 0.26
_refine_diff_density_min -0.26
_refine_ls_extinction_method none
_refine_ls_goodness_of_fit_all 1.01
_refine_ls_goodness_of_fit_obs 1.07
_refine_ls_hydrogen_treatment refall
_refine_ls_matrix_type full
_refine_ls_number_parameters 887
_refine_ls_number_reflns 9182
_refine_ls_number_restraints 0
_refine_ls_R_factor_all 0.075
_refine_ls_R_factor_obs 0.038
_refine_ls_shift/esd_max -0.001
_refine_ls_shift/esd_mean 0.000
_refine_ls_structure_factor_coef Fsqd
_refine_ls_weighting_scheme
;
calc w = 1/[\s^2^(Fo^2^) + (0.0632P)^2^ + 0.5942P]
where P = (Fo^2^ + 2Fc^2^)/3
;
_refine_ls_wR_factor_all 0.118
_refine_ls_wR_factor_obs 0.101
_reflns_number_observed 6252
_reflns_number_total 9182
_reflns_observed_criterion >2sigma(I)
_cod_data_source_file bk1271.cif
_cod_data_source_block bk1271
_cod_depositor_comments
;
The following automatic conversions were performed:
'_symmetry_cell_setting' value 'Triclinic' changed to 'triclinic'
according to '/home/saulius/struct/CIF-dictionaries/cif_core.dic'
dictionary named 'cif_core.dic' version 2.4.1 from 2010-06-29.

Automatic conversion script
Id: cif_fix_enum 1527 2010-12-29 10:47:43Z saulius 

The following automatic conversions were performed:

'_symmetry_cell_setting' value 'Triclinic' changed to 'triclinic'
according to /home/saulius/struct/CIF-dictionaries/cif_core.dic
dictionary named 'cif_core.dic' version 2.4.1 from 2010-06-29.

Automatic conversion script
Id: cif_fix_values 1715 2011-07-08 13:25:40Z adriana 

The following automatic conversions were performed:

'_exptl_crystal_density_meas' value 'not measured' was changed to '?'
- the value is perceived as not measured.

Automatic conversion script
Id: cif_fix_values 3008 2015-01-20 13:52:24Z robertas 
;
_cod_original_cell_volume 2612.3(18)
_cod_original_formula_sum ' C28 H32 Cl2 N2 O3'
_cod_database_code 2005724

loop_
_symmetry_equiv_pos_as_xyz
x,y,z
-x,-y,-z

loop_
_atom_site_aniso_label
_atom_site_aniso_U_11
_atom_site_aniso_U_22
_atom_site_aniso_U_33
_atom_site_aniso_U_12
_atom_site_aniso_U_13
_atom_site_aniso_U_23
Cl1 0.0288(3) 0.0304(3) 0.0277(3) -0.0069(2) -0.0065(2) -0.0138(2)
Cl2 0.0253(3) 0.0505(4) 0.0450(4) -0.0006(3) 0.0027(3) -0.0302(3)
O1 0.0352(10) 0.0444(11) 0.0347(10) -0.0099(8) -0.0001(8) -0.0079(8)
O2 0.0377(10) 0.0406(10) 0.0341(10) -0.0096(8) -0.0026(8) -0.0093(8)
C61 0.058(2) 0.053(2) 0.038(2) 0.000(2) 0.003(2) -0.0098(15)
C62 0.066(2) 0.046(2) 0.034(2) 0.005(2) 0.000(2) -0.0077(14)
Cl3 0.0170(3) 0.0268(3) 0.0303(3) -0.0020(2) -0.0020(2) -0.0081(2)
Cl4 0.0171(3) 0.0278(3) 0.0332(3) -0.0014(2) -0.0021(2) -0.0064(2)
O3 0.0498(11) 0.0310(10) 0.0393(10) -0.0060(8) 0.0140(9) -0.0163(8)
O4 0.0375(10) 0.0346(10) 0.0351(10) -0.0066(8) 0.0074(8) -0.0168(8)
C63 0.053(2) 0.0329(15) 0.0341(15) 0.0026(13) -0.0015(14) -0.0153(12)
C64 0.044(2) 0.0347(15) 0.0330(14) 0.0017(12) -0.0023(12) -0.0155(12)
O5 0.0336(12) 0.105(2) 0.075(2) -0.0170(12) 0.0101(11) -0.067(2)
O6 0.0284(10) 0.0334(10) 0.0369(10) -0.0033(8) -0.0092(8) -0.0109(8)
N1 0.0191(9) 0.0171(9) 0.0214(9) -0.0018(7) -0.0053(7) -0.0075(7)
N2 0.0176(9) 0.0198(9) 0.0222(9) -0.0002(7) -0.0038(7) -0.0112(7)
N3 0.0169(9) 0.0199(9) 0.0208(9) 0.0000(7) -0.0041(7) -0.0110(7)
N4 0.0184(9) 0.0189(9) 0.0209(9) -0.0014(7) -0.0069(7) -0.0072(7)
C1 0.0176(10) 0.0193(10) 0.0146(10) -0.0020(8) -0.0040(8) -0.0036(8)
C2 0.0189(10) 0.0200(10) 0.0130(10) -0.0025(8) -0.0041(8) -0.0045(8)
C3 0.0242(12) 0.0239(11) 0.0232(11) -0.0034(9) -0.0068(9) -0.0109(9)
C4 0.0311(12) 0.0213(12) 0.0271(12) 0.0013(9) -0.0061(9) -0.0124(10)
C5 0.0186(11) 0.0260(12) 0.0264(12) 0.0034(9) -0.0026(9) -0.0117(10)
C6 0.0159(10) 0.0248(11) 0.0224(11) -0.0010(9) -0.0034(8) -0.0101(9)
C7 0.0169(10) 0.0183(10) 0.0135(9) -0.0014(8) -0.0031(8) -0.0049(8)
C8 0.0168(10) 0.0175(10) 0.0135(10) -0.0027(8) -0.0032(8) -0.0038(8)
C9 0.0197(10) 0.0191(10) 0.0141(10) -0.0008(8) -0.0031(8) -0.0062(8)
C10 0.0243(11) 0.0245(12) 0.0257(12) -0.0021(9) -0.0042(9) -0.0138(10)
C11 0.0301(12) 0.0236(12) 0.0285(12) 0.0020(10) -0.0012(10) -0.0151(10)
C12 0.0211(11) 0.0274(12) 0.0236(12) 0.0045(9) -0.0022(9) -0.0086(10)
C13 0.0164(11) 0.0261(12) 0.0194(11) -0.0011(9) -0.0030(8) -0.0069(9)
C14 0.0162(10) 0.0192(10) 0.0117(9) -0.0021(8) -0.0018(8) -0.0032(8)
C15 0.0184(10) 0.0223(11) 0.0184(11) -0.0017(9) -0.0039(9) -0.0085(9)
C16 0.0190(11) 0.0183(11) 0.0215(11) -0.0024(9) -0.0051(9) -0.0070(9)
C17 0.0277(12) 0.0286(12) 0.0278(13) -0.0093(10) -0.0102(10) -0.0046(10)
C18 0.0308(14) 0.0342(14) 0.0394(15) -0.0155(11) -0.0113(11) -0.0004(11)
C19 0.0388(14) 0.0302(13) 0.0301(13) -0.0137(11) 0.0028(11) -0.0040(11)
C20 0.047(2) 0.0364(14) 0.0231(13) -0.0159(12) -0.0048(11) -0.0071(11)
C21 0.0309(13) 0.0277(12) 0.0225(12) -0.0101(10) -0.0092(10) -0.0072(10)
C22 0.0258(12) 0.0309(12) 0.0228(11) -0.0083(10) -0.0025(9) -0.0118(10)
C23 0.0415(15) 0.044(2) 0.0209(12) -0.0104(12) -0.0054(11) -0.0068(11)
C24 0.0377(14) 0.048(2) 0.0272(13) -0.0015(12) -0.0142(11) -0.0142(12)
C25 0.0276(13) 0.0397(14) 0.0380(14) -0.0030(11) -0.0163(11) -0.0154(12)
C26 0.0211(11) 0.0275(12) 0.0335(13) -0.0052(9) -0.0074(10) -0.0109(11)
C31 0.0187(10) 0.0185(10) 0.0128(10) -0.0017(8) -0.0023(8) -0.0042(8)
C32 0.0185(10) 0.0180(10) 0.0142(10) -0.0006(8) -0.0027(8) -0.0049(8)
C33 0.0251(12) 0.0215(11) 0.0220(11) -0.0006(9) -0.0031(9) -0.0106(9)
C34 0.0288(12) 0.0231(12) 0.0288(12) 0.0027(10) -0.0006(10) -0.0139(10)
C35 0.0210(11) 0.0290(12) 0.0229(11) 0.0067(9) 0.0005(9) -0.0089(10)
C36 0.0160(11) 0.0282(12) 0.0202(11) 0.0008(9) -0.0038(8) -0.0082(9)
C37 0.0179(10) 0.0181(10) 0.0122(10) -0.0003(8) -0.0019(8) -0.0027(8)
C38 0.0174(10) 0.0225(11) 0.0138(10) -0.0030(8) -0.0036(8) -0.0051(8)
C39 0.0193(10) 0.0170(10) 0.0153(10) -0.0016(8) -0.0035(8) -0.0043(8)
C40 0.0251(12) 0.0251(12) 0.0270(12) -0.0074(9) -0.0065(9) -0.0118(10)
C41 0.0295(12) 0.0230(12) 0.0319(12) 0.0013(9) -0.0050(10) -0.0158(10)
C42 0.0211(11) 0.0243(12) 0.0264(12) 0.0045(9) -0.0027(9) -0.0127(10)
C43 0.0162(10) 0.0238(11) 0.0220(11) -0.0027(9) -0.0013(8) -0.0087(9)
C44 0.0179(10) 0.0178(10) 0.0143(10) -0.0028(8) -0.0014(8) -0.0052(8)
C45 0.0185(11) 0.0172(11) 0.0190(11) -0.0007(8) -0.0044(9) -0.0061(9)
C46 0.0179(11) 0.0245(12) 0.0189(11) -0.0015(9) -0.0050(9) -0.0087(10)
C47 0.0243(12) 0.0345(13) 0.0233(12) -0.0073(10) -0.0014(9) -0.0136(10)
C48 0.0389(15) 0.044(2) 0.0212(12) -0.0079(12) -0.0028(11) -0.0107(11)
C49 0.0349(14) 0.0453(15) 0.0281(13) 0.0030(11) -0.0152(11) -0.0168(12)
C50 0.0281(13) 0.0382(14) 0.0370(14) -0.0041(11) -0.0127(11) -0.0159(12)
C51 0.0223(11) 0.0244(12) 0.0315(13) -0.0046(9) -0.0061(10) -0.0093(10)
C52 0.0242(12) 0.0267(12) 0.0272(12) -0.0066(9) -0.0116(10) -0.0071(10)
C53 0.0270(13) 0.0312(13) 0.0340(13) -0.0107(10) -0.0090(10) -0.0033(11)
C54 0.0318(13) 0.0305(13) 0.0251(12) -0.0114(10) -0.0009(10) -0.0019(10)
C55 0.0381(14) 0.0382(14) 0.0220(12) -0.0123(11) -0.0104(10) -0.0037(11)
C56 0.0269(12) 0.0301(12) 0.0228(12) -0.0095(10) -0.0109(10) -0.0050(10)

loop_
_atom_site_label
_atom_site_occupancy
_atom_site_fract_x
_atom_site_fract_y
_atom_site_fract_z
_atom_site_U_iso_or_equiv
_atom_site_thermal_displace_type
_atom_site_calc_flag
_atom_site_type_symbol
Cl1 1 0.37372(5) 0.07897(4) 0.22591(3) 0.02742(14) Uani d Cl
Cl2 1 0.11369(5) 0.04533(5) 0.77111(4) 0.0376(2) Uani d Cl
O1 1 0.5477(2) 0.16037(12) 0.05305(11) 0.0406(4) Uani d O
H1 1 0.4977(26) 0.1409(18) 0.1046(18) 0.045(8) Uiso d H
O2 1 0.4553(2) 0.83533(12) 0.44525(12) 0.0389(4) Uani d O
H2 1 0.4984(27) 0.8553(19) 0.3965(18) 0.048(9) Uiso d H
C61 1 0.6211(4) 0.0802(2) 0.0491(2) 0.0541(8) Uani d C
H61A 1 0.5653(34) 0.0346(25) 0.0578(22) 0.080(12) Uiso d H
H61C 1 0.6809(37) 0.0507(26) 0.0941(25) 0.093(13) Uiso d H
H61B 1 0.6693(28) 0.0985(20) -0.0078(20) 0.057(9) Uiso d H
C62 1 0.3838(4) 0.9136(2) 0.4550(2) 0.0531(8) Uani d C
H62A 1 0.3338(28) 0.8923(20) 0.5093(21) 0.058(9) Uiso d H
H62B 1 0.3349(36) 0.9491(26) 0.4068(25) 0.090(12) Uiso d H
H62C 1 0.4367(44) 0.9552(33) 0.4473(29) 0.124(19) Uiso d H
Cl3 1 0.04399(5) 0.37986(4) 0.72629(3) 0.02593(14) Uani d Cl
Cl4 1 0.05055(5) 0.37836(4) 0.22540(3) 0.02818(14) Uani d Cl
O3 1 0.2588(2) 0.41875(12) 0.07697(11) 0.0411(5) Uani d O
H3A 1 0.1964(26) 0.4030(18) 0.1186(17) 0.042(8) Uiso d H
O4 1 0.7460(2) 0.58756(12) 0.42108(11) 0.0356(4) Uani d O
H4A 1 0.8033(23) 0.6032(16) 0.3813(15) 0.024(6) Uiso d H
C63 1 0.3360(3) 0.3371(2) 0.0792(2) 0.0405(6) Uani d C
H63A 1 0.4058(35) 0.3181(24) 0.1142(23) 0.083(12) Uiso d H
H63B 1 0.3765(28) 0.3468(20) 0.0197(20) 0.061(9) Uiso d H
H63C 1 0.2855(34) 0.2849(26) 0.1084(23) 0.083(11) Uiso d H
C64 1 0.6674(3) 0.6696(2) 0.4157(2) 0.0372(6) Uani d C
H64A 1 0.7154(31) 0.7224(23) 0.3902(20) 0.066(10) Uiso d H
H64B 1 0.6226(27) 0.6584(20) 0.4759(19) 0.056(8) Uiso d H
H64C 1 0.5985(28) 0.6876(19) 0.3773(18) 0.052(8) Uiso d H
O5 1 0.0881(2) 0.0276(2) 0.3015(2) 0.0616(7) Uani d O
H5A 1 0.1606(36) 0.0379(24) 0.2755(22) 0.078(12) Uiso d H
H5B 1 0.0467(33) 0.0140(22) 0.2692(21) 0.069(11) Uiso d H
O6 1 0.5992(2) 0.91553(13) 0.28436(11) 0.0333(4) Uani d O
H6A 1 0.6731(32) 0.9300(21) 0.2674(20) 0.062(10) Uiso d H
H6B 1 0.5494(27) 0.9648(20) 0.2646(16) 0.037(8) Uiso d H
N1 1 0.7437(2) 0.80157(11) 0.60966(11) 0.0189(4) Uani d N
N2 1 0.1763(2) 0.63446(11) 0.56296(10) 0.0189(4) Uani d N
N3 1 0.8151(2) 0.36610(11) 0.93424(10) 0.0182(4) Uani d N
N4 1 0.2440(2) 0.19615(11) 0.89573(10) 0.0192(4) Uani d N
C1 1 0.5586(2) 0.70385(14) 0.67409(12) 0.0180(4) Uani d C
C2 1 0.4354(2) 0.74994(14) 0.67692(12) 0.0177(4) Uani d C
C3 1 0.4117(2) 0.83497(15) 0.68968(13) 0.0227(5) Uani d C
H3 1 0.4768(22) 0.8588(15) 0.6967(14) 0.024(6) Uiso d H
C4 1 0.2917(2) 0.8763(2) 0.69443(14) 0.0257(5) Uani d C
H4 1 0.2797(24) 0.9319(18) 0.7025(15) 0.039(7) Uiso d H
C5 1 0.1864(2) 0.8361(2) 0.68753(14) 0.0238(5) Uani d C
H5 1 0.1075(23) 0.8633(16) 0.6958(14) 0.028(6) Uiso d H
C6 1 0.2046(2) 0.75636(15) 0.67379(13) 0.0208(4) Uani d C
H6 1 0.1347(22) 0.7302(15) 0.6709(14) 0.023(6) Uiso d H
C7 1 0.3294(2) 0.71057(13) 0.66713(12) 0.0166(4) Uani d C
C8 1 0.3485(2) 0.62934(13) 0.65109(12) 0.0165(4) Uani d C
C9 1 0.4725(2) 0.58636(14) 0.64333(12) 0.0178(4) Uani d C
C10 1 0.4977(2) 0.50640(15) 0.62201(14) 0.0234(5) Uani d C
H10 1 0.4335(21) 0.4834(14) 0.6086(13) 0.019(5) Uiso d H
C11 1 0.6182(2) 0.4651(2) 0.61743(14) 0.0265(5) Uani d C
H11 1 0.6313(22) 0.4155(17) 0.6041(15) 0.033(7) Uiso d H
C12 1 0.7220(2) 0.4988(2) 0.63422(14) 0.0254(5) Uani d C
H12 1 0.8071(24) 0.4679(17) 0.6312(15) 0.036(7) Uiso d H
C13 1 0.7032(2) 0.57538(15) 0.65285(13) 0.0214(4) Uani d C
H13 1 0.7760(20) 0.5974(14) 0.6605(12) 0.015(5) Uiso d H
C14 1 0.5788(2) 0.62283(13) 0.65747(11) 0.0167(4) Uani d C
C15 1 0.6687(2) 0.74160(15) 0.68999(13) 0.0194(4) Uani d C
H15A 1 0.7299(20) 0.6929(15) 0.7223(13) 0.018(5) Uiso d H
H15B 1 0.6425(19) 0.7828(14) 0.7190(13) 0.014(5) Uiso d H
C16 1 0.2346(2) 0.58591(15) 0.64670(13) 0.0196(4) Uani d C
H16A 1 0.1664(22) 0.5864(15) 0.6902(15) 0.028(6) Uiso d H
H16B 1 0.2582(22) 0.5242(17) 0.6542(15) 0.030(6) Uiso d H
C17 1 0.8500(2) 0.8322(2) 0.6187(2) 0.0288(5) Uani d C
H17 1 0.8646(22) 0.8137(16) 0.6769(15) 0.029(6) Uiso d H
C18 1 0.9241(2) 0.8848(2) 0.5484(2) 0.0376(6) Uani d C
H18 1 0.9979(26) 0.9037(18) 0.5557(16) 0.042(7) Uiso d H
C19 1 0.8910(2) 0.9069(2) 0.4674(2) 0.0354(6) Uani d C
H19 1 0.9443(25) 0.9436(18) 0.4191(17) 0.045(8) Uiso d H
C20 1 0.7807(3) 0.8768(2) 0.4598(2) 0.0358(6) Uani d C
H20 1 0.7546(25) 0.8925(18) 0.4084(18) 0.045(8) Uiso d H
C21 1 0.7080(2) 0.8243(2) 0.53155(14) 0.0265(5) Uani d C
H21 1 0.6327(24) 0.8028(17) 0.5306(15) 0.034(7) Uiso d H
C22 1 0.2307(2) 0.7020(2) 0.49521(14) 0.0256(5) Uani d C
H22 1 0.3082(24) 0.7189(17) 0.5018(16) 0.038(7) Uiso d H
C23 1 0.1738(2) 0.7432(2) 0.4200(2) 0.0366(6) Uani d C
H23 1 0.2148(26) 0.7931(19) 0.3761(17) 0.047(8) Uiso d H
C24 1 0.0615(2) 0.7138(2) 0.4143(2) 0.0372(6) Uani d C
H24 1 0.0222(27) 0.7404(20) 0.3643(19) 0.058(9) Uiso d H
C25 1 0.0071(2) 0.6440(2) 0.4849(2) 0.0338(6) Uani d C
H25 1 -0.0724(26) 0.6213(18) 0.4857(16) 0.045(7) Uiso d H
C26 1 0.0650(2) 0.6053(2) 0.5594(2) 0.0271(5) Uani d C
H26 1 0.0308(25) 0.5588(18) 0.6113(17) 0.044(7) Uiso d H
C31 1 0.6423(2) 0.36831(13) 0.84708(12) 0.0173(4) Uani d C
C32 1 0.5186(2) 0.41055(13) 0.85511(12) 0.0175(4) Uani d C
C33 1 0.4930(2) 0.49180(15) 0.87426(13) 0.0224(5) Uani d C
H33 1 0.5590(22) 0.5150(15) 0.8880(14) 0.025(6) Uiso d H
C34 1 0.3725(2) 0.5331(2) 0.87784(14) 0.0265(5) Uani d C
H34 1 0.3600(22) 0.5836(16) 0.8888(14) 0.028(6) Uiso d H
C35 1 0.2690(2) 0.4983(2) 0.86237(14) 0.0261(5) Uani d C
H35 1 0.1831(23) 0.5283(16) 0.8654(14) 0.030(6) Uiso d H
C36 1 0.2877(2) 0.42037(15) 0.84608(13) 0.0221(5) Uani d C
H36 1 0.2171(22) 0.3980(15) 0.8389(14) 0.024(6) Uiso d H
C37 1 0.4125(2) 0.37245(13) 0.84226(12) 0.0174(4) Uani d C
C38 1 0.4325(2) 0.29003(14) 0.82775(12) 0.0183(4) Uani d C
C39 1 0.5566(2) 0.24526(14) 0.82418(12) 0.0178(4) Uani d C
C40 1 0.5821(2) 0.1600(2) 0.81176(14) 0.0243(5) Uani d C
H40 1 0.5164(23) 0.1342(16) 0.8065(15) 0.032(7) Uiso d H
C41 1 0.7022(2) 0.1196(2) 0.80655(14) 0.0267(5) Uani d C
H41 1 0.7141(23) 0.0633(18) 0.7999(15) 0.038(7) Uiso d H
C42 1 0.8071(2) 0.16091(15) 0.81263(14) 0.0238(5) Uani d C
H42 1 0.8864(23) 0.1331(16) 0.8040(15) 0.030(6) Uiso d H
C43 1 0.7877(2) 0.24113(15) 0.82536(13) 0.0208(4) Uani d C
H43 1 0.8563(22) 0.2687(15) 0.8281(14) 0.023(6) Uiso d H
C44 1 0.6626(2) 0.28606(13) 0.83242(12) 0.0170(4) Uani d C
C45 1 0.7560(2) 0.41272(14) 0.85072(13) 0.0185(4) Uani d C
H45A 1 0.8242(19) 0.4092(13) 0.8080(13) 0.012(5) Uiso d H
H45B 1 0.7347(20) 0.4766(15) 0.8417(13) 0.018(5) Uiso d H
C46 1 0.3216(2) 0.2510(2) 0.81408(13) 0.0202(4) Uani d C
H46A 1 0.3458(22) 0.2077(16) 0.7867(14) 0.028(6) Uiso d H
H46B 1 0.2624(20) 0.2999(15) 0.7813(13) 0.016(5) Uiso d H
C47 1 0.7606(2) 0.2994(2) 1.00306(14) 0.0264(5) Uani d C
H47 1 0.6842(22) 0.2812(15) 0.9966(14) 0.024(6) Uiso d H
C48 1 0.8165(2) 0.2615(2) 1.07887(15) 0.0352(6) Uani d C
H48 1 0.7783(26) 0.2093(19) 1.1260(18) 0.048(8) Uiso d H
C49 1 0.9276(2) 0.2936(2) 1.0837(2) 0.0348(6) Uani d C
H49 1 0.9660(23) 0.2685(17) 1.1359(16) 0.036(7) Uiso d H
C50 1 0.9824(2) 0.3611(2) 1.0118(2) 0.0331(6) Uani d C
H50 1 1.0601(27) 0.3875(19) 1.0080(17) 0.052(8) Uiso d H
C51 1 0.9257(2) 0.3967(2) 0.9371(2) 0.0262(5) Uani d C
H51 1 0.9553(21) 0.4412(16) 0.8873(15) 0.022(6) Uiso d H
C52 1 0.1325(2) 0.1711(2) 0.88846(15) 0.0259(5) Uani d C
H52 1 0.1148(23) 0.1868(16) 0.8339(16) 0.031(6) Uiso d H
C53 1 0.0562(2) 0.1219(2) 0.9596(2) 0.0326(6) Uani d C
H53 1 -0.0222(25) 0.1059(17) 0.9537(16) 0.040(7) Uiso d H
C54 1 0.0934(2) 0.0977(2) 1.03984(15) 0.0316(5) Uani d C
H54 1 0.0393(23) 0.0646(17) 1.0916(16) 0.035(7) Uiso d H
C55 1 0.2088(2) 0.1233(2) 1.0460(2) 0.0339(6) Uani d C
H55 1 0.2408(23) 0.1084(17) 1.0974(16) 0.034(7) Uiso d H
C56 1 0.2828(2) 0.1724(2) 0.97339(14) 0.0269(5) Uani d C
H56 1 0.3560(23) 0.1915(16) 0.9718(14) 0.024(6) Uiso d H

loop_
_geom_angle_atom_site_label_1
_geom_angle_atom_site_label_2
_geom_angle_atom_site_label_3
_geom_angle
_geom_angle_publ_flag
C21 N1 C17 120.5(2) ?
C21 N1 C15 122.3(2) ?
C17 N1 C15 117.2(2) ?
C22 N2 C26 121.2(2) ?
C22 N2 C16 122.6(2) ?
C26 N2 C16 116.2(2) ?
C47 N3 C51 121.2(2) ?
C47 N3 C45 122.4(2) ?
C51 N3 C45 116.4(2) ?
C52 N4 C56 120.4(2) ?
C52 N4 C46 117.2(2) ?
C56 N4 C46 122.4(2) ?
C14 C1 C2 121.0(2) ?
C14 C1 C15 119.9(2) ?
C2 C1 C15 119.1(2) ?
C1 C2 C7 119.1(2) ?
C1 C2 C3 122.6(2) ?
C7 C2 C3 118.3(2) ?
C4 C3 C2 121.3(2) ?
C3 C4 C5 120.6(2) ?
C6 C5 C4 120.1(2) ?
C5 C6 C7 121.5(2) ?
C8 C7 C2 120.3(2) ?
C8 C7 C6 121.6(2) ?
C2 C7 C6 118.1(2) ?
C7 C8 C9 120.5(2) ?
C7 C8 C16 119.2(2) ?
C9 C8 C16 120.2(2) ?
C8 C9 C14 119.3(2) ?
C8 C9 C10 122.6(2) ?
C14 C9 C10 118.0(2) ?
C11 C10 C9 121.0(2) ?
C10 C11 C12 121.0(2) ?
C13 C12 C11 120.1(2) ?
C12 C13 C14 121.6(2) ?
C1 C14 C13 122.2(2) ?
C1 C14 C9 119.6(2) ?
C13 C14 C9 118.2(2) ?
C1 C15 N1 113.7(2) ?
C8 C16 N2 114.0(2) ?
N1 C17 C18 120.2(2) ?
C17 C18 C19 120.3(2) ?
C20 C19 C18 118.5(2) ?
C21 C20 C19 119.9(2) ?
N1 C21 C20 120.6(2) ?
N2 C22 C23 120.2(2) ?
C22 C23 C24 119.8(2) ?
C23 C24 C25 119.0(2) ?
C26 C25 C24 119.8(2) ?
N2 C26 C25 120.0(2) ?
C32 C31 C44 120.8(2) ?
C32 C31 C45 120.2(2) ?
C44 C31 C45 118.9(2) ?
C31 C32 C33 122.7(2) ?
C31 C32 C37 119.1(2) ?
C33 C32 C37 118.2(2) ?
C34 C33 C32 121.0(2) ?
C33 C34 C35 121.2(2) ?
C36 C35 C34 120.1(2) ?
C35 C36 C37 121.7(2) ?
C38 C37 C36 122.2(2) ?
C38 C37 C32 120.0(2) ?
C36 C37 C32 117.8(2) ?
C37 C38 C39 120.4(2) ?
C37 C38 C46 119.6(2) ?
C39 C38 C46 119.9(2) ?
C38 C39 C44 119.4(2) ?
C38 C39 C40 122.8(2) ?
C44 C39 C40 117.8(2) ?
C41 C40 C39 121.7(2) ?
C40 C41 C42 120.6(2) ?
C43 C42 C41 119.9(2) ?
C42 C43 C44 121.7(2) ?
C31 C44 C39 120.0(2) ?
C31 C44 C43 121.7(2) ?
C39 C44 C43 118.3(2) ?
N3 C45 C31 114.4(2) ?
C38 C46 N4 113.6(2) ?
N3 C47 C48 120.0(2) ?
C47 C48 C49 119.7(2) ?
C50 C49 C48 119.1(2) ?
C51 C50 C49 119.9(2) ?
N3 C51 C50 120.1(2) ?
N4 C52 C53 120.6(2) ?
C52 C53 C54 120.0(2) ?
C53 C54 C55 118.5(2) ?
C56 C55 C54 119.9(2) ?
N4 C56 C55 120.6(2) ?
C2 C3 H3 118.3(16) no
C4 C3 H3 120.3(16) no
C3 C4 H4 118.9(14) no
C5 C4 H4 120.5(14) no
C4 C5 H5 117.7(16) no
C6 C5 H5 122.1(16) no
C5 C6 H6 119.0(16) no
C7 C6 H6 119.4(16) no
C9 C10 H10 120.8(15) no
C11 C10 H10 118.1(15) no
C10 C11 H11 119.1(14) no
C12 C11 H11 119.9(14) no
C11 C12 H12 119.6(16) no
C13 C12 H12 120.3(16) no
C12 C13 H13 117.0(14) no
C14 C13 H13 121.3(14) no
N1 C15 H15A 105.2(13) no
N1 C15 H15B 103.1(13) no
C1 C15 H15A 112.7(14) no
C1 C15 H15B 112.8(13) no
H15A C15 H15B 108.4(19) no
N2 C16 H16A 105.4(14) no
N2 C16 H16B 106.9(15) no
C8 C16 H16A 112.3(14) no
C8 C16 H16B 109.8(14) no
H16A C16 H16B 108(2) no
N1 C17 H17 113.6(14) no
C18 C17 H17 126.2(14) no
C17 C18 H18 119.1(16) no
C19 C18 H18 120.6(16) no
C18 C19 H19 119.1(18) no
C20 C19 H19 122.4(18) no
C19 C20 H20 120(2) no
C21 C20 H20 120(2) no
N1 C21 H21 115.5(15) no
C20 C21 H21 123.9(15) no
N2 C22 H22 116.9(16) no
C23 C22 H22 122.9(16) no
C22 C23 H23 115.3(19) no
C24 C23 H23 124.8(19) no
C23 C24 H24 121(2) no
C25 C24 H24 120(2) no
C24 C25 H25 123.3(16) no
C26 C25 H25 116.9(16) no
N2 C26 H26 115.6(19) no
C25 C26 H26 124.3(19) no
C32 C33 H33 120.2(15) no
C34 C33 H33 118.7(15) no
C33 C34 H34 118.9(14) no
C35 C34 H34 119.9(14) no
C34 C35 H35 120.5(15) no
C36 C35 H35 119.4(15) no
C35 C36 H36 117.6(16) no
C37 C36 H36 120.7(16) no
C39 C40 H40 118.1(17) no
C41 C40 H40 120.2(17) no
C40 C41 H41 118.6(14) no
C42 C41 H41 120.7(14) no
C41 C42 H42 116.4(16) no
C43 C42 H42 123.6(16) no
C42 C43 H43 119.9(16) no
C44 C43 H43 118.3(16) no
N3 C45 H45A 104.8(12) no
N3 C45 H45B 106.1(13) no
C31 C45 H45A 110.6(13) no
C31 C45 H45B 111.8(13) no
H45A C45 H45B 108.7(18) no
N4 C46 H46A 104.4(14) no
N4 C46 H46B 104.4(13) no
C38 C46 H46A 113.6(13) no
C38 C46 H46B 111.3(14) no
H46A C46 H46B 108.9(19) no
N3 C47 H47 116.8(14) no
C48 C47 H47 123.3(14) no
C47 C48 H48 117.4(18) no
C49 C48 H48 122.7(19) no
C48 C49 H49 120.2(15) no
C50 C49 H49 120.7(15) no
C49 C50 H50 125.7(16) no
C51 C50 H50 114.3(16) no
N3 C51 H51 114.3(15) no
C50 C51 H51 125.6(15) no
N4 C52 H52 115.2(15) no
C53 C52 H52 124.1(15) no
C52 C53 H53 119.9(16) no
C54 C53 H53 120.2(16) no
C53 C54 H54 121.4(14) no
C55 C54 H54 120.1(14) no
C54 C55 H55 123.5(15) no
C56 C55 H55 116.6(15) no
N4 C56 H56 113.9(15) no
C55 C56 H56 125.6(15) no
C61 O1 H1 107.0(19) no
O1 C61 H61A 108(3) no
O1 C61 H61B 108(2) no
O1 C61 H61C 113(3) no
H61A C61 H61B 111(3) no
H61A C61 H61C 107(4) no
H61B C61 H61C 110(3) no
C62 O2 H2 107(2) no
O2 C62 H62A 108(2) no
O2 C62 H62B 111(3) no
O2 C62 H62C 108(3) no
H62A C62 H62B 114(3) no
H62A C62 H62C 116(4) no
H62B C62 H62C 99(4) no
C63 O3 H3A 109(2) no
O3 C63 H63A 116(2) no
O3 C63 H63B 110.1(19) no
O3 C63 H63C 108(3) no
H63A C63 H63B 105(3) no
H63A C63 H63C 101(3) no
H63B C63 H63C 117(3) no
C64 O4 H4A 107.3(18) no
O4 C64 H64A 110(2) no
O4 C64 H64B 107.9(19) no
O4 C64 H64C 115.0(19) no
H64A C64 H64B 116(3) no
H64A C64 H64C 102(3) no
H64B C64 H64C 106(3) no
H5A O5 H5B 106(3) no
H6A O6 H6B 108(3) no

loop_
_geom_bond_atom_site_label_1
_geom_bond_atom_site_label_2
_geom_bond_distance
_geom_bond_publ_flag
O1 C61 1.413(4) ?
O2 C62 1.418(4) ?
O3 C63 1.418(3) ?
O4 C64 1.415(3) ?
N1 C21 1.344(3) yes
N1 C17 1.349(3) yes
N1 C15 1.504(3) yes
N2 C22 1.336(3) yes
N2 C26 1.352(3) yes
N2 C16 1.507(3) yes
N3 C47 1.339(3) yes
N3 C51 1.353(3) yes
N3 C45 1.506(3) yes
N4 C52 1.344(3) yes
N4 C56 1.347(3) yes
N4 C46 1.508(3) yes
C1 C14 1.409(3) ?
C1 C2 1.412(3) ?
C1 C15 1.498(3) ?
C2 C7 1.429(3) ?
C2 C3 1.435(3) ?
C3 C4 1.358(3) ?
C4 C5 1.410(3) ?
C5 C6 1.362(3) ?
C6 C7 1.434(3) ?
C7 C8 1.407(3) ?
C8 C9 1.412(3) ?
C8 C16 1.504(3) ?
C9 C14 1.437(3) ?
C9 C10 1.440(3) ?
C10 C11 1.362(3) ?
C11 C12 1.410(3) ?
C12 C13 1.360(3) ?
C13 C14 1.436(3) ?
C17 C18 1.363(3) ?
C18 C19 1.384(4) ?
C19 C20 1.373(4) ?
C20 C21 1.370(3) ?
C22 C23 1.376(3) ?
C23 C24 1.377(4) ?
C24 C25 1.377(4) ?
C25 C26 1.371(3) ?
C31 C32 1.405(3) ?
C31 C44 1.409(3) ?
C31 C45 1.507(3) ?
C32 C33 1.438(3) ?
C32 C37 1.440(3) ?
C33 C34 1.360(3) ?
C34 C35 1.407(3) ?
C35 C36 1.357(3) ?
C36 C37 1.440(3) ?
C37 C38 1.410(3) ?
C38 C39 1.413(3) ?
C38 C46 1.500(3) ?
C39 C44 1.431(3) ?
C39 C40 1.435(3) ?
C40 C41 1.354(3) ?
C41 C42 1.412(3) ?
C42 C43 1.360(3) ?
C43 C44 1.432(3) ?
C47 C48 1.379(3) ?
C48 C49 1.380(3) ?
C49 C50 1.373(4) ?
C50 C51 1.370(3) ?
C52 C53 1.368(3) ?
C53 C54 1.379(3) ?
C54 C55 1.380(3) ?
C55 C56 1.369(3) ?
C3 H3 0.88(2) no
C4 H4 0.94(3) no
C5 H5 0.91(2) no
C6 H6 0.92(2) no
C10 H10 0.92(2) no
C11 H11 0.89(3) no
C12 H12 0.97(2) no
C13 H13 0.94(2) no
C15 H15A 0.97(2) no
C15 H15B 0.97(2) no
C16 H16A 0.97(2) no
C16 H16B 0.93(3) no
C17 H17 0.96(2) no
C18 H18 0.92(3) no
C19 H19 0.95(3) no
C20 H20 0.89(3) no
C21 H21 0.92(2) no
C22 H22 0.94(2) no
C23 H23 0.95(3) no
C24 H24 0.92(3) no
C25 H25 0.96(3) no
C26 H26 0.95(3) no
C33 H33 0.94(2) no
C34 H34 0.88(3) no
C35 H35 0.97(2) no
C36 H36 0.92(2) no
C40 H40 0.90(2) no
C41 H41 0.93(3) no
C42 H42 0.91(2) no
C43 H43 0.92(2) no
C45 H45A 0.97(2) no
C45 H45B 0.95(3) no
C46 H46A 0.97(3) no
C46 H46B 0.96(2) no
C47 H47 0.94(2) no
C48 H48 0.98(3) no
C49 H49 0.95(2) no
C50 H50 0.96(3) no
C51 H51 0.90(2) no
C52 H52 0.91(2) no
C53 H53 0.94(3) no
C54 H54 0.98(2) no
C55 H55 0.92(2) no
C56 H56 0.87(2) no
O1 H1 0.92(3) no
C61 H61A 0.95(4) no
C61 H61B 0.99(3) no
C61 H61C 0.99(5) no
O2 H2 0.85(3) no
C62 H62A 0.96(3) no
C62 H62B 0.96(5) no
C62 H62C 0.88(5) no
O3 H3A 0.89(3) no
C63 H63A 0.96(4) no
C63 H63B 1.01(3) no
C63 H63C 0.96(4) no
O4 H4A 0.83(2) no
C64 H64A 0.94(3) no
C64 H64B 1.03(3) no
C64 H64C 1.00(3) no
O5 H5A 0.84(4) no
O5 H5B 0.87(3) no
O6 H6A 0.83(3) no
O6 H6B 0.85(3) no

loop_
_cod_related_entry_id
_cod_related_entry_database
_cod_related_entry_code
1 ChemSpider 30652157
